data_7019442
loop_
_publ_author_name
'Li, Wenbo'
'Xue, Mingqiang'
'Xu, Fan'
'Tu, Jing'
'Zhang, Yong'
'Shen, Qi'

_publ_section_title
;
 Synthesis, characterization of bridged bis(amidinate) lanthanide amides
 and their application as catalysts for addition of amines to nitriles for
 monosubstituted N-arylamidines.
;
_journal_issue 27
_journal_name_full 'Dalton transactions (Cambridge, England : 2003)'
_journal_page_first 8252
_journal_page_last 8260
_journal_paper_doi 10.1039/c2dt30400g
_journal_volume 41
_journal_year 2012
_chemical_formula_moiety 'C39 H62 Gd N5 O2 Si2'
_chemical_formula_sum 'C39 H62 Gd N5 O2 Si2'
_chemical_formula_weight 846.37
_chemical_name_systematic
;
?
;
_space_group_IT_number 14
_symmetry_cell_setting monoclinic
_symmetry_Int_Tables_number 14
_symmetry_space_group_name_Hall '-P 2ybc'
_symmetry_space_group_name_H-M 'P 1 21/c 1'
_atom_sites_solution_hydrogens geom
_atom_sites_solution_primary direct
_atom_sites_solution_secondary difmap
_audit_creation_method SHELXL-97
_cell_angle_alpha 90.00
_cell_angle_beta 103.969(2)
_cell_angle_gamma 90.00
_cell_formula_units_Z 4
_cell_length_a 24.7140(18)
_cell_length_b 8.9715(5)
_cell_length_c 19.8141(13)
_cell_measurement_reflns_used 16718
_cell_measurement_temperature 223(2)
_cell_measurement_theta_max 27.5
_cell_measurement_theta_min 3.0
_cell_volume 4263.3(5)
_computing_cell_refinement CrystalClear
_computing_data_collection CrystalClear
_computing_data_reduction CrystalStructure
_computing_structure_refinement 'SHELXL-97 (Sheldrick, 1997)'
_computing_structure_solution 'SHELXS-97 (Sheldrick, 1990)'
_diffrn_ambient_temperature 223(2)
_diffrn_detector_area_resol_mean 14.63
_diffrn_measured_fraction_theta_full 0.992
_diffrn_measured_fraction_theta_max 0.992
_diffrn_measurement_device_type 'Rigaku Saturn'
_diffrn_measurement_method \w
_diffrn_radiation_monochromator graphite
_diffrn_radiation_source 'fine-focus sealed tube'
_diffrn_radiation_type MoK\a
_diffrn_radiation_wavelength 0.71075
_diffrn_reflns_av_R_equivalents 0.0381
_diffrn_reflns_av_sigmaI/netI 0.0486
_diffrn_reflns_limit_h_max 29
_diffrn_reflns_limit_h_min -25
_diffrn_reflns_limit_k_max 10
_diffrn_reflns_limit_k_min -10
_diffrn_reflns_limit_l_max 23
_diffrn_reflns_limit_l_min -23
_diffrn_reflns_number 20979
_diffrn_reflns_theta_full 25.50
_diffrn_reflns_theta_max 25.50
_diffrn_reflns_theta_min 3.02
_exptl_absorpt_coefficient_mu 1.649
_exptl_absorpt_correction_T_max 0.778
_exptl_absorpt_correction_T_min 0.461
_exptl_absorpt_correction_type multi-scan
_exptl_absorpt_process_details 'Jacobson, R. (1998) Private communication'
_exptl_crystal_colour colorless
_exptl_crystal_density_diffrn 1.319
_exptl_crystal_density_method 'not measured'
_exptl_crystal_description block
_exptl_crystal_F_000 1756
_exptl_crystal_size_max 0.60
_exptl_crystal_size_mid 0.38
_exptl_crystal_size_min 0.15
_refine_diff_density_max 1.095
_refine_diff_density_min -0.730
_refine_diff_density_rms 0.097
_refine_ls_extinction_method none
_refine_ls_goodness_of_fit_ref 1.196
_refine_ls_hydrogen_treatment mixed
_refine_ls_matrix_type full
_refine_ls_number_parameters 468
_refine_ls_number_reflns 7854
_refine_ls_number_restraints 9
_refine_ls_restrained_S_all 1.196
_refine_ls_R_factor_all 0.0634
_refine_ls_R_factor_gt 0.0547
_refine_ls_shift/su_max 0.000
_refine_ls_shift/su_mean 0.000
_refine_ls_structure_factor_coef Fsqd
_refine_ls_weighting_details 'calc w=1/[\s^2^(Fo^2^)+(0.0000P)^2^+24.3924P] where P=(Fo^2^+2Fc^2^)/3'
_refine_ls_weighting_scheme calc
_refine_ls_wR_factor_gt 0.1102
_refine_ls_wR_factor_ref 0.1133
_reflns_number_gt 6892
_reflns_number_total 7854
_reflns_threshold_expression >2sigma(I)
_cod_data_source_file c2dt30400g.txt
_cod_data_source_block shelxl4
_cod_original_sg_symbol_H-M 'P 21/c'
_cod_database_code 7019442

loop_
_symmetry_equiv_pos_as_xyz
'x, y, z'
'-x, y+1/2, -z+1/2'
'-x, -y, -z'
'x, -y-1/2, z-1/2'

loop_
_atom_site_label
_atom_site_type_symbol
_atom_site_fract_x
_atom_site_fract_y
_atom_site_fract_z
_atom_site_U_iso_or_equiv
_atom_site_adp_type
_atom_site_occupancy
_atom_site_symmetry_multiplicity
_atom_site_calc_flag
_atom_site_refinement_flags
_atom_site_disorder_assembly
_atom_site_disorder_group
Gd1 Gd 0.237548(13) 0.74059(3) 0.223581(15) 0.02808(10) Uani 1 1 d . A .
Si1 Si 0.09180(8) 0.5635(2) 0.23322(12) 0.0464(5) Uani 1 1 d . . .
Si2 Si 0.39750(8) 0.6158(2) 0.22560(10) 0.0374(4) Uani 1 1 d . A .
O1 O 0.2286(2) 0.4765(5) 0.1808(2) 0.0419(11) Uani 1 1 d . . .
O2 O 0.26298(19) 0.5434(5) 0.3141(2) 0.0366(11) Uani 1 1 d . . .
N1 N 0.1360(2) 0.6945(6) 0.2127(3) 0.0352(13) Uani 1 1 d . . .
N2 N 0.1641(2) 0.8939(6) 0.1592(3) 0.0367(13) Uani 1 1 d D . .
N3 N 0.3327(2) 0.6971(6) 0.1954(3) 0.0341(13) Uani 1 1 d . . .
N4 N 0.2625(3) 0.8154(9) 0.1207(3) 0.062(2) Uani 1 1 d D . .
N5 N 0.2842(2) 0.9002(6) 0.3071(3) 0.0346(12) Uani 1 1 d D . .
H5 H 0.3171(15) 0.883(9) 0.300(4) 0.07(3) Uiso 1 1 d D . .
C1 C 0.1248(3) 0.7960(7) 0.1619(3) 0.0332(14) Uani 1 1 d . A .
C2 C 0.3162(3) 0.7791(8) 0.1390(3) 0.0397(16) Uani 1 1 d . A .
C3 C 0.1589(13) 1.001(4) 0.1026(18) 0.044(2) Uani 0.50 1 d PD A 1
H3A H 0.1452 1.0950 0.1170 0.053 Uiso 0.50 1 calc PR A 1
H3B H 0.1308 0.9637 0.0624 0.053 Uiso 0.50 1 calc PR A 1
C3' C 0.1541(15) 1.003(4) 0.1026(16) 0.044(2) Uani 0.50 1 d PD A 2
H3'1 H 0.1677 1.1012 0.1211 0.053 Uiso 0.50 1 calc PR A 2
H3'2 H 0.1140 1.0114 0.0820 0.053 Uiso 0.50 1 calc PR A 2
C4 C 0.2121(6) 1.0306(17) 0.0802(8) 0.045(3) Uani 0.50 1 d PD A 1
H4A H 0.2047 1.1042 0.0425 0.054 Uiso 0.50 1 calc PR A 1
H4B H 0.2398 1.0731 0.1194 0.054 Uiso 0.50 1 calc PR A 1
C4' C 0.1836(6) 0.9568(18) 0.0475(7) 0.045(3) Uani 0.50 1 d PD A 2
H4'1 H 0.1670 0.8630 0.0270 0.054 Uiso 0.50 1 calc PR A 2
H4'2 H 0.1759 1.0321 0.0106 0.054 Uiso 0.50 1 calc PR A 2
C5 C 0.2354(12) 0.892(3) 0.0557(11) 0.060(7) Uani 0.50 1 d PD A 1
H5A H 0.2057 0.8302 0.0274 0.072 Uiso 0.50 1 calc PR A 1
H5B H 0.2625 0.9161 0.0285 0.072 Uiso 0.50 1 calc PR A 1
C5' C 0.2453(10) 0.936(3) 0.0701(13) 0.060(7) Uani 0.50 1 d PD A 2
H5'1 H 0.2596 0.9146 0.0291 0.072 Uiso 0.50 1 calc PR A 2
H5'2 H 0.2624 1.0291 0.0906 0.072 Uiso 0.50 1 calc PR A 2
C6 C 0.0702(3) 0.7940(8) 0.1069(4) 0.0397(16) Uani 1 1 d . . .
C7 C 0.0635(3) 0.6933(8) 0.0524(4) 0.054(2) Uani 1 1 d . A .
H7 H 0.0926 0.6271 0.0508 0.064 Uiso 1 1 calc R . .
C8 C 0.0151(4) 0.6884(10) 0.0006(5) 0.074(3) Uani 1 1 d . . .
H8 H 0.0118 0.6216 -0.0367 0.089 Uiso 1 1 calc R A .
C9 C -0.0277(4) 0.7802(12) 0.0037(5) 0.076(3) Uani 1 1 d . A .
H9 H -0.0612 0.7744 -0.0309 0.092 Uiso 1 1 calc R . .
C10 C -0.0229(3) 0.8823(12) 0.0570(5) 0.069(3) Uani 1 1 d . . .
H10 H -0.0529 0.9448 0.0591 0.083 Uiso 1 1 calc R A .
C11 C 0.0278(3) 0.8917(10) 0.1084(4) 0.056(2) Uani 1 1 d . A .
H11 H 0.0325 0.9646 0.1434 0.067 Uiso 1 1 calc R . .
C12 C 0.3555(3) 0.8304(8) 0.0960(3) 0.0388(16) Uani 1 1 d . . .
C13 C 0.3654(3) 0.7385(10) 0.0436(3) 0.0486(18) Uani 1 1 d . A .
H13 H 0.3478 0.6453 0.0348 0.058 Uiso 1 1 calc R . .
C14 C 0.4018(4) 0.7864(12) 0.0047(4) 0.066(3) Uani 1 1 d . . .
H14 H 0.4092 0.7246 -0.0303 0.079 Uiso 1 1 calc R A .
C15 C 0.4270(4) 0.9230(13) 0.0168(5) 0.069(3) Uani 1 1 d . A .
H15 H 0.4516 0.9541 -0.0100 0.083 Uiso 1 1 calc R . .
C16 C 0.4166(4) 1.0158(11) 0.0681(5) 0.071(3) Uani 1 1 d . . .
H16 H 0.4340 1.1094 0.0764 0.085 Uiso 1 1 calc R A .
C17 C 0.3800(3) 0.9686(9) 0.1071(4) 0.055(2) Uani 1 1 d . A .
H17 H 0.3721 1.0316 0.1414 0.066 Uiso 1 1 calc R . .
C18 C 0.0172(3) 0.6219(11) 0.2214(6) 0.082(3) Uani 1 1 d . . .
H18A H 0.0158 0.7212 0.2403 0.123 Uiso 1 1 calc R . .
H18B H -0.0016 0.5525 0.2456 0.123 Uiso 1 1 calc R . .
H18C H -0.0011 0.6221 0.1723 0.123 Uiso 1 1 calc R . .
C19 C 0.0915(4) 0.3875(9) 0.1828(4) 0.064(2) Uani 1 1 d . . .
H19A H 0.0854 0.4109 0.1337 0.096 Uiso 1 1 calc R . .
H19B H 0.0619 0.3229 0.1899 0.096 Uiso 1 1 calc R . .
H19C H 0.1271 0.3375 0.1986 0.096 Uiso 1 1 calc R . .
C20 C 0.1175(4) 0.5203(10) 0.3273(4) 0.063(2) Uani 1 1 d . . .
H20A H 0.1574 0.5016 0.3378 0.094 Uiso 1 1 calc R . .
H20B H 0.0986 0.4325 0.3386 0.094 Uiso 1 1 calc R . .
H20C H 0.1101 0.6041 0.3547 0.094 Uiso 1 1 calc R . .
C21 C 0.4577(3) 0.7433(9) 0.2269(4) 0.054(2) Uani 1 1 d . . .
H21A H 0.4604 0.7623 0.1796 0.082 Uiso 1 1 calc R A .
H21B H 0.4919 0.6970 0.2528 0.082 Uiso 1 1 calc R . .
H21C H 0.4521 0.8367 0.2489 0.082 Uiso 1 1 calc R . .
C22 C 0.4057(3) 0.4463(9) 0.1733(4) 0.0501(19) Uani 1 1 d . . .
H22A H 0.3733 0.3825 0.1687 0.075 Uiso 1 1 calc R A .
H22B H 0.4389 0.3921 0.1967 0.075 Uiso 1 1 calc R . .
H22C H 0.4091 0.4767 0.1275 0.075 Uiso 1 1 calc R . .
C23 C 0.4030(3) 0.5613(9) 0.3181(3) 0.0471(18) Uani 1 1 d . . .
H23A H 0.4001 0.6496 0.3453 0.071 Uiso 1 1 calc R A .
H23B H 0.4386 0.5132 0.3367 0.071 Uiso 1 1 calc R . .
H23C H 0.3731 0.4929 0.3203 0.071 Uiso 1 1 calc R . .
C24 C 0.2900(3) 0.9964(7) 0.3624(3) 0.0329(14) Uani 1 1 d . A .
C25 C 0.3422(3) 1.0647(7) 0.3933(3) 0.0368(15) Uani 1 1 d . . .
C26 C 0.3451(3) 1.1631(8) 0.4490(4) 0.0443(17) Uani 1 1 d . A .
H26 H 0.3794 1.2089 0.4694 0.053 Uiso 1 1 calc R . .
C27 C 0.3000(4) 1.1949(8) 0.4747(4) 0.053(2) Uani 1 1 d . . .
H27 H 0.3035 1.2606 0.5125 0.063 Uiso 1 1 calc R A .
C28 C 0.2495(4) 1.1306(8) 0.4453(4) 0.0484(19) Uani 1 1 d . A .
H28 H 0.2183 1.1547 0.4624 0.058 Uiso 1 1 calc R . .
C29 C 0.2436(3) 1.0285(7) 0.3896(3) 0.0362(15) Uani 1 1 d . . .
C30 C 0.3928(3) 1.0356(8) 0.3649(4) 0.0449(18) Uani 1 1 d . A .
H30 H 0.3933 0.9277 0.3546 0.054 Uiso 1 1 calc R . .
C31 C 0.3869(3) 1.1202(9) 0.2953(4) 0.0514(19) Uani 1 1 d . . .
H31A H 0.3532 1.0880 0.2624 0.077 Uiso 1 1 calc R A .
H31B H 0.4190 1.0992 0.2767 0.077 Uiso 1 1 calc R . .
H31C H 0.3849 1.2265 0.3034 0.077 Uiso 1 1 calc R . .
C32 C 0.4489(3) 1.0739(11) 0.4149(5) 0.071(3) Uani 1 1 d . . .
H32A H 0.4530 1.1813 0.4186 0.106 Uiso 1 1 calc R A .
H32B H 0.4790 1.0321 0.3974 0.106 Uiso 1 1 calc R . .
H32C H 0.4500 1.0324 0.4605 0.106 Uiso 1 1 calc R . .
C33 C 0.1865(3) 0.9625(8) 0.3577(4) 0.0399(16) Uani 1 1 d . A .
H33 H 0.1925 0.8698 0.3334 0.048 Uiso 1 1 calc R . .
C34 C 0.1523(3) 1.0662(9) 0.3036(4) 0.056(2) Uani 1 1 d . . .
H34A H 0.1470 1.1604 0.3252 0.085 Uiso 1 1 calc R A .
H34B H 0.1162 1.0213 0.2837 0.085 Uiso 1 1 calc R . .
H34C H 0.1716 1.0834 0.2671 0.085 Uiso 1 1 calc R . .
C35 C 0.1537(4) 0.9207(11) 0.4107(5) 0.077(3) Uani 1 1 d . . .
H35A H 0.1763 0.8570 0.4460 0.116 Uiso 1 1 calc R A .
H35B H 0.1200 0.8680 0.3875 0.116 Uiso 1 1 calc R . .
H35C H 0.1438 1.0104 0.4322 0.116 Uiso 1 1 calc R . .
C36 C 0.2606(3) 0.3670(8) 0.2253(4) 0.0456(18) Uani 1 1 d . . .
H36A H 0.2999 0.3750 0.2240 0.055 Uiso 1 1 calc R . .
H36B H 0.2475 0.2671 0.2093 0.055 Uiso 1 1 calc R . .
C37 C 0.2551(3) 0.3899(7) 0.2975(4) 0.0447(18) Uani 1 1 d . . .
H37A H 0.2180 0.3583 0.3015 0.054 Uiso 1 1 calc R . .
H37B H 0.2830 0.3304 0.3299 0.054 Uiso 1 1 calc R . .
C38 C 0.2256(4) 0.4498(9) 0.1093(4) 0.059(2) Uani 1 1 d . . .
H38A H 0.2626 0.4583 0.1009 0.088 Uiso 1 1 calc R . .
H38B H 0.2010 0.5224 0.0812 0.088 Uiso 1 1 calc R . .
H38C H 0.2112 0.3503 0.0970 0.088 Uiso 1 1 calc R . .
C39 C 0.2750(3) 0.5705(9) 0.3885(3) 0.0481(19) Uani 1 1 d . . .
H39A H 0.2456 0.5275 0.4072 0.072 Uiso 1 1 calc R . .
H39B H 0.2769 0.6770 0.3972 0.072 Uiso 1 1 calc R . .
H39C H 0.3104 0.5251 0.4109 0.072 Uiso 1 1 calc R . .

loop_
_atom_site_aniso_label
_atom_site_aniso_U_11
_atom_site_aniso_U_22
_atom_site_aniso_U_33
_atom_site_aniso_U_23
_atom_site_aniso_U_13
_atom_site_aniso_U_12
Gd1 0.02796(17) 0.03021(17) 0.02532(15) 0.00157(14) 0.00497(11) -0.00054(14)
Si1 0.0311(11) 0.0502(12) 0.0593(13) 0.0115(10) 0.0138(9) -0.0016(9)
Si2 0.0287(10) 0.0420(11) 0.0404(10) 0.0028(9) 0.0062(8) 0.0058(8)
O1 0.047(3) 0.041(3) 0.035(2) -0.005(2) 0.006(2) 0.001(2)
O2 0.046(3) 0.032(2) 0.029(2) 0.0029(19) 0.003(2) -0.001(2)
N1 0.029(3) 0.038(3) 0.037(3) 0.000(2) 0.005(2) 0.000(2)
N2 0.032(3) 0.037(3) 0.040(3) 0.010(3) 0.007(2) 0.004(3)
N3 0.030(3) 0.040(3) 0.033(3) 0.007(2) 0.011(2) 0.008(2)
N4 0.041(4) 0.105(6) 0.046(4) 0.040(4) 0.021(3) 0.032(4)
N5 0.030(3) 0.035(3) 0.038(3) -0.007(2) 0.006(3) -0.004(3)
C1 0.029(3) 0.036(4) 0.035(3) -0.002(3) 0.008(3) 0.004(3)
C2 0.043(4) 0.045(4) 0.035(3) 0.007(3) 0.016(3) 0.009(3)
C3 0.033(5) 0.043(4) 0.056(5) 0.016(4) 0.009(4) 0.009(4)
C3' 0.033(5) 0.043(4) 0.056(5) 0.016(4) 0.009(4) 0.009(4)
C4 0.051(8) 0.049(7) 0.034(6) 0.014(5) 0.007(5) 0.005(5)
C4' 0.051(8) 0.049(7) 0.034(6) 0.014(5) 0.007(5) 0.005(5)
C5 0.047(10) 0.101(15) 0.031(9) 0.025(10) 0.005(7) 0.015(10)
C5' 0.047(10) 0.101(15) 0.031(9) 0.025(10) 0.005(7) 0.015(10)
C6 0.028(4) 0.043(4) 0.045(4) 0.005(3) 0.003(3) 0.001(3)
C7 0.047(5) 0.045(4) 0.056(5) -0.005(4) -0.011(4) 0.003(4)
C8 0.076(7) 0.053(5) 0.074(6) -0.002(5) -0.020(5) 0.004(5)
C9 0.054(6) 0.078(7) 0.081(7) 0.009(6) -0.017(5) -0.009(5)
C10 0.034(5) 0.098(7) 0.075(6) 0.027(6) 0.011(4) 0.021(5)
C11 0.045(5) 0.073(6) 0.050(5) 0.009(4) 0.010(4) 0.012(4)
C12 0.038(4) 0.049(4) 0.033(4) 0.010(3) 0.014(3) 0.007(3)
C13 0.048(4) 0.060(5) 0.042(4) 0.008(4) 0.019(3) 0.012(4)
C14 0.064(6) 0.096(8) 0.045(5) 0.010(5) 0.029(4) 0.014(5)
C15 0.046(5) 0.116(9) 0.051(5) 0.029(6) 0.022(4) 0.001(5)
C16 0.064(6) 0.077(6) 0.068(6) 0.029(5) 0.011(5) -0.021(5)
C17 0.064(6) 0.055(5) 0.047(5) 0.008(4) 0.014(4) 0.002(4)
C18 0.038(5) 0.086(7) 0.128(9) 0.039(7) 0.034(5) 0.001(5)
C19 0.067(6) 0.061(5) 0.055(5) 0.005(4) -0.001(4) -0.025(5)
C20 0.076(6) 0.062(5) 0.058(5) 0.012(4) 0.030(5) -0.003(5)
C21 0.047(4) 0.053(5) 0.063(5) 0.007(4) 0.012(4) -0.014(4)
C22 0.041(4) 0.058(5) 0.049(4) 0.001(4) 0.007(3) 0.016(4)
C23 0.033(4) 0.062(5) 0.040(4) 0.005(4) -0.005(3) 0.008(4)
C24 0.040(4) 0.027(3) 0.030(3) 0.004(3) 0.004(3) 0.000(3)
C25 0.041(4) 0.034(4) 0.031(3) 0.007(3) 0.000(3) 0.000(3)
C26 0.051(5) 0.040(4) 0.036(4) -0.003(3) -0.001(3) -0.006(3)
C27 0.081(6) 0.044(4) 0.029(4) -0.009(3) 0.004(4) -0.007(4)
C28 0.067(5) 0.044(4) 0.040(4) -0.002(3) 0.023(4) -0.001(4)
C29 0.047(4) 0.030(3) 0.032(3) 0.003(3) 0.008(3) -0.002(3)
C30 0.035(4) 0.039(4) 0.053(4) -0.001(3) -0.005(3) -0.005(3)
C31 0.047(5) 0.052(5) 0.060(5) 0.000(4) 0.022(4) -0.007(4)
C32 0.041(5) 0.089(7) 0.075(6) -0.016(5) 0.000(4) -0.014(5)
C33 0.036(4) 0.040(4) 0.044(4) -0.005(3) 0.011(3) 0.000(3)
C34 0.045(5) 0.060(5) 0.061(5) -0.003(4) 0.007(4) 0.000(4)
C35 0.079(7) 0.077(7) 0.086(7) -0.003(6) 0.039(6) -0.027(6)
C36 0.055(5) 0.033(4) 0.043(4) -0.005(3) 0.002(4) 0.000(3)
C37 0.058(5) 0.030(4) 0.044(4) 0.000(3) 0.009(4) -0.004(3)
C38 0.080(6) 0.058(5) 0.035(4) -0.012(4) 0.009(4) 0.001(5)
C39 0.060(5) 0.054(5) 0.026(3) 0.004(3) 0.001(3) -0.005(4)

loop_
_atom_type_symbol
_atom_type_description
_atom_type_scat_dispersion_real
_atom_type_scat_dispersion_imag
_atom_type_scat_source
C C 0.0033 0.0016 'International Tables Vol C Tables 4.2.6.8 and 6.1.1.4'
H H 0.0000 0.0000 'International Tables Vol C Tables 4.2.6.8 and 6.1.1.4'
N N 0.0061 0.0033 'International Tables Vol C Tables 4.2.6.8 and 6.1.1.4'
O O 0.0106 0.0060 'International Tables Vol C Tables 4.2.6.8 and 6.1.1.4'
Gd Gd -0.1653 3.9035 'International Tables Vol C Tables 4.2.6.8 and 6.1.1.4'
Si Si 0.0817 0.0704 'International Tables Vol C Tables 4.2.6.8 and 6.1.1.4'

loop_
_geom_angle_atom_site_label_1
_geom_angle_atom_site_label_2
_geom_angle_atom_site_label_3
_geom_angle
N5 Gd1 N4 104.8(2)
N5 Gd1 N2 102.3(2)
N4 Gd1 N2 72.43(19)
N5 Gd1 O2 85.84(17)
N4 Gd1 O2 138.58(19)
N2 Gd1 O2 145.28(17)
N5 Gd1 N1 119.20(19)
N4 Gd1 N1 115.9(2)
N2 Gd1 N1 55.34(18)
O2 Gd1 N1 91.05(16)
N5 Gd1 O1 145.76(18)
N4 Gd1 O1 89.8(2)
N2 Gd1 O1 111.68(17)
O2 Gd1 O1 63.84(14)
N1 Gd1 O1 79.03(16)
N5 Gd1 N3 85.62(19)
N4 Gd1 N3 54.17(18)
N2 Gd1 N3 126.02(17)
O2 Gd1 N3 87.90(16)
N1 Gd1 N3 155.02(17)
O1 Gd1 N3 78.13(16)
N5 Gd1 C1 118.72(19)
N4 Gd1 C1 90.71(19)
N2 Gd1 C1 28.02(18)
O2 Gd1 C1 119.44(17)
N1 Gd1 C1 28.44(17)
O1 Gd1 C1 91.30(17)
N3 Gd1 C1 142.78(17)
N5 Gd1 C2 93.0(2)
N4 Gd1 C2 27.21(19)
N2 Gd1 C2 98.79(18)
O2 Gd1 C2 114.61(17)
N1 Gd1 C2 140.77(18)
O1 Gd1 C2 86.17(18)
N3 Gd1 C2 27.27(17)
C1 Gd1 C2 117.71(18)
N5 Gd1 H5 20.0(9)
N4 Gd1 H5 92.8(16)
N2 Gd1 H5 114.4(17)
O2 Gd1 H5 84.3(19)
N1 Gd1 H5 139.0(9)
O1 Gd1 H5 132.4(14)
N3 Gd1 H5 65.7(9)
C1 Gd1 H5 136.1(13)
C2 Gd1 H5 75.7(12)
N1 Si1 C20 107.3(3)
N1 Si1 C19 111.8(3)
C20 Si1 C19 108.5(4)
N1 Si1 C18 116.1(4)
C20 Si1 C18 105.7(4)
C19 Si1 C18 107.0(5)
N3 Si2 C23 106.9(3)
N3 Si2 C21 114.4(3)
C23 Si2 C21 106.1(3)
N3 Si2 C22 111.4(3)
C23 Si2 C22 109.7(4)
C21 Si2 C22 108.1(4)
C38 O1 C36 112.8(5)
C38 O1 Gd1 118.4(4)
C36 O1 Gd1 116.8(4)
C37 O2 C39 112.4(5)
C37 O2 Gd1 121.7(4)
C39 O2 Gd1 124.5(4)
C1 N1 Si1 128.1(5)
C1 N1 Gd1 88.4(4)
Si1 N1 Gd1 140.7(3)
C1 N2 C3 122.7(17)
C1 N2 C3' 119.1(18)
C3 N2 C3' 4.7(19)
C1 N2 Gd1 93.9(4)
C3 N2 Gd1 134.9(10)
C3' N2 Gd1 139.6(11)
C2 N3 Si2 126.8(5)
C2 N3 Gd1 89.3(4)
Si2 N3 Gd1 143.8(3)
C2 N4 C5' 118.1(11)
C2 N4 C5 124.5(13)
C5' N4 C5 20(2)
C2 N4 Gd1 98.5(4)
C5' N4 Gd1 135.0(12)
C5 N4 Gd1 136.8(12)
C24 N5 Gd1 155.4(5)
C24 N5 H5 108(6)
Gd1 N5 H5 96(6)
N2 C1 N1 117.7(6)
N2 C1 C6 121.0(6)
N1 C1 C6 121.3(6)
N2 C1 Gd1 58.1(3)
N1 C1 Gd1 63.1(3)
C6 C1 Gd1 158.4(4)
N3 C2 N4 116.9(6)
N3 C2 C12 122.7(6)
N4 C2 C12 120.5(6)
N3 C2 Gd1 63.5(3)
N4 C2 Gd1 54.3(3)
C12 C2 Gd1 169.1(5)
N2 C3 C4 115.0(17)
N2 C3 H3A 108.5
C4 C3 H3A 108.5
N2 C3 H3B 108.5
C4 C3 H3B 108.5
H3A C3 H3B 107.5
N2 C3' C4' 110.2(16)
N2 C3' H3'1 109.6
C4' C3' H3'1 109.6
N2 C3' H3'2 109.6
C4' C3' H3'2 109.6
H3'1 C3' H3'2 108.1
C5 C4 C3 112(2)
C5 C4 H4A 109.2
C3 C4 H4A 109.2
C5 C4 H4B 109.2
C3 C4 H4B 109.2
H4A C4 H4B 107.9
C5' C4' C3' 117(2)
C5' C4' H4'1 108.1
C3' C4' H4'1 108.1
C5' C4' H4'2 108.1
C3' C4' H4'2 108.1
H4'1 C4' H4'2 107.3
N4 C5 C4 103.5(15)
N4 C5 H5A 111.1
C4 C5 H5A 111.1
N4 C5 H5B 111.1
C4 C5 H5B 111.1
H5A C5 H5B 109.0
N4 C5' C4' 113.8(18)
N4 C5' H5'1 108.8
C4' C5' H5'1 108.8
N4 C5' H5'2 108.8
C4' C5' H5'2 108.8
H5'1 C5' H5'2 107.7
C11 C6 C7 119.0(7)
C11 C6 C1 121.9(7)
C7 C6 C1 119.1(6)
C8 C7 C6 121.4(8)
C8 C7 H7 119.3
C6 C7 H7 119.3
C9 C8 C7 119.7(9)
C9 C8 H8 120.2
C7 C8 H8 120.2
C8 C9 C10 120.9(8)
C8 C9 H9 119.5
C10 C9 H9 119.5
C9 C10 C11 119.2(8)
C9 C10 H10 120.4
C11 C10 H10 120.4
C6 C11 C10 119.7(8)
C6 C11 H11 120.1
C10 C11 H11 120.1
C17 C12 C13 120.1(7)
C17 C12 C2 120.3(7)
C13 C12 C2 119.5(7)
C14 C13 C12 119.1(8)
C14 C13 H13 120.5
C12 C13 H13 120.5
C15 C14 C13 120.6(8)
C15 C14 H14 119.7
C13 C14 H14 119.7
C14 C15 C16 120.5(8)
C14 C15 H15 119.7
C16 C15 H15 119.7
C17 C16 C15 119.1(9)
C17 C16 H16 120.4
C15 C16 H16 120.4
C12 C17 C16 120.5(8)
C12 C17 H17 119.8
C16 C17 H17 119.8
Si1 C18 H18A 109.5
Si1 C18 H18B 109.5
H18A C18 H18B 109.5
Si1 C18 H18C 109.5
H18A C18 H18C 109.5
H18B C18 H18C 109.5
Si1 C19 H19A 109.5
Si1 C19 H19B 109.5
H19A C19 H19B 109.5
Si1 C19 H19C 109.5
H19A C19 H19C 109.5
H19B C19 H19C 109.5
Si1 C20 H20A 109.5
Si1 C20 H20B 109.5
H20A C20 H20B 109.5
Si1 C20 H20C 109.5
H20A C20 H20C 109.5
H20B C20 H20C 109.5
Si2 C21 H21A 109.5
Si2 C21 H21B 109.5
H21A C21 H21B 109.5
Si2 C21 H21C 109.5
H21A C21 H21C 109.5
H21B C21 H21C 109.5
Si2 C22 H22A 109.5
Si2 C22 H22B 109.5
H22A C22 H22B 109.5
Si2 C22 H22C 109.5
H22A C22 H22C 109.5
H22B C22 H22C 109.5
Si2 C23 H23A 109.5
Si2 C23 H23B 109.5
H23A C23 H23B 109.5
Si2 C23 H23C 109.5
H23A C23 H23C 109.5
H23B C23 H23C 109.5
N5 C24 C29 119.7(6)
N5 C24 C25 121.3(6)
C29 C24 C25 119.0(6)
C26 C25 C24 118.5(7)
C26 C25 C30 120.8(6)
C24 C25 C30 120.7(6)
C27 C26 C25 122.3(7)
C27 C26 H26 118.8
C25 C26 H26 118.8
C26 C27 C28 119.7(7)
C26 C27 H27 120.1
C28 C27 H27 120.1
C27 C28 C29 121.1(7)
C27 C28 H28 119.4
C29 C28 H28 119.4
C24 C29 C28 119.3(6)
C24 C29 C33 121.4(6)
C28 C29 C33 119.2(6)
C25 C30 C32 114.8(6)
C25 C30 C31 109.7(6)
C32 C30 C31 110.0(6)
C25 C30 H30 107.4
C32 C30 H30 107.4
C31 C30 H30 107.4
C30 C31 H31A 109.5
C30 C31 H31B 109.5
H31A C31 H31B 109.5
C30 C31 H31C 109.5
H31A C31 H31C 109.5
H31B C31 H31C 109.5
C30 C32 H32A 109.5
C30 C32 H32B 109.5
H32A C32 H32B 109.5
C30 C32 H32C 109.5
H32A C32 H32C 109.5
H32B C32 H32C 109.5
C34 C33 C29 111.0(6)
C34 C33 C35 109.9(7)
C29 C33 C35 113.9(6)
C34 C33 H33 107.2
C29 C33 H33 107.2
C35 C33 H33 107.2
C33 C34 H34A 109.5
C33 C34 H34B 109.5
H34A C34 H34B 109.5
C33 C34 H34C 109.5
H34A C34 H34C 109.5
H34B C34 H34C 109.5
C33 C35 H35A 109.5
C33 C35 H35B 109.5
H35A C35 H35B 109.5
C33 C35 H35C 109.5
H35A C35 H35C 109.5
H35B C35 H35C 109.5
O1 C36 C37 109.5(6)
O1 C36 H36A 109.8
C37 C36 H36A 109.8
O1 C36 H36B 109.8
C37 C36 H36B 109.8
H36A C36 H36B 108.2
O2 C37 C36 108.6(6)
O2 C37 H37A 110.0
C36 C37 H37A 110.0
O2 C37 H37B 110.0
C36 C37 H37B 110.0
H37A C37 H37B 108.4
O1 C38 H38A 109.5
O1 C38 H38B 109.5
H38A C38 H38B 109.5
O1 C38 H38C 109.5
H38A C38 H38C 109.5
H38B C38 H38C 109.5
O2 C39 H39A 109.5
O2 C39 H39B 109.5
H39A C39 H39B 109.5
O2 C39 H39C 109.5
H39A C39 H39C 109.5
H39B C39 H39C 109.5

loop_
_geom_bond_atom_site_label_1
_geom_bond_atom_site_label_2
_geom_bond_distance
Gd1 N5 2.280(5)
Gd1 N4 2.364(6)
Gd1 N2 2.387(5)
Gd1 O2 2.490(4)
Gd1 N1 2.502(5)
Gd1 O1 2.508(5)
Gd1 N3 2.575(5)
Gd1 C1 2.804(6)
Gd1 C2 2.878(6)
Gd1 H5 2.52(8)
Si1 N1 1.718(6)
Si1 C20 1.860(8)
Si1 C19 1.867(9)
Si1 C18 1.876(8)
Si2 N3 1.729(5)
Si2 C23 1.870(7)
Si2 C21 1.873(7)
Si2 C22 1.878(8)
O1 C38 1.420(8)
O1 C36 1.427(8)
O2 C37 1.418(8)
O2 C39 1.452(7)
N1 C1 1.336(8)
N2 C1 1.320(8)
N2 C3 1.456(16)
N2 C3' 1.465(16)
N3 C2 1.319(8)
N4 C2 1.330(9)
N4 C5' 1.466(17)
N4 C5 1.470(17)
N5 C24 1.376(8)
N5 H5 0.868(10)
C1 C6 1.516(9)
C2 C12 1.509(9)
C3 C4 1.509(19)
C3 H3A 0.9800
C3 H3B 0.9800
C3' C4' 1.511(19)
C3' H3'1 0.9800
C3' H3'2 0.9800
C4 C5 1.502(19)
C4 H4A 0.9800
C4 H4B 0.9800
C4' C5' 1.495(19)
C4' H4'1 0.9800
C4' H4'2 0.9800
C5 H5A 0.9800
C5 H5B 0.9800
C5' H5'1 0.9800
C5' H5'2 0.9800
C6 C11 1.371(10)
C6 C7 1.387(10)
C7 C8 1.375(11)
C7 H7 0.9400
C8 C9 1.354(13)
C8 H8 0.9400
C9 C10 1.381(13)
C9 H9 0.9400
C10 C11 1.413(11)
C10 H10 0.9400
C11 H11 0.9400
C12 C17 1.375(11)
C12 C13 1.393(10)
C13 C14 1.386(10)
C13 H13 0.9400
C14 C15 1.370(13)
C14 H14 0.9400
C15 C16 1.385(13)
C15 H15 0.9400
C16 C17 1.389(11)
C16 H16 0.9400
C17 H17 0.9400
C18 H18A 0.9700
C18 H18B 0.9700
C18 H18C 0.9700
C19 H19A 0.9700
C19 H19B 0.9700
C19 H19C 0.9700
C20 H20A 0.9700
C20 H20B 0.9700
C20 H20C 0.9700
C21 H21A 0.9700
C21 H21B 0.9700
C21 H21C 0.9700
C22 H22A 0.9700
C22 H22B 0.9700
C22 H22C 0.9700
C23 H23A 0.9700
C23 H23B 0.9700
C23 H23C 0.9700
C24 C29 1.410(9)
C24 C25 1.426(9)
C25 C26 1.402(9)
C25 C30 1.513(10)
C26 C27 1.364(11)
C26 H26 0.9400
C27 C28 1.370(11)
C27 H27 0.9400
C28 C29 1.415(9)
C28 H28 0.9400
C29 C33 1.519(9)
C30 C32 1.535(10)
C30 C31 1.550(10)
C30 H30 0.9900
C31 H31A 0.9700
C31 H31B 0.9700
C31 H31C 0.9700
C32 H32A 0.9700
C32 H32B 0.9700
C32 H32C 0.9700
C33 C34 1.514(10)
C33 C35 1.520(10)
C33 H33 0.9900
C34 H34A 0.9700
C34 H34B 0.9700
C34 H34C 0.9700
C35 H35A 0.9700
C35 H35B 0.9700
C35 H35C 0.9700
C36 C37 1.485(9)
C36 H36A 0.9800
C36 H36B 0.9800
C37 H37A 0.9800
C37 H37B 0.9800
C38 H38A 0.9700
C38 H38B 0.9700
C38 H38C 0.9700
C39 H39A 0.9700
C39 H39B 0.9700
C39 H39C 0.9700

loop_
_geom_torsion_atom_site_label_1
_geom_torsion_atom_site_label_2
_geom_torsion_atom_site_label_3
_geom_torsion_atom_site_label_4
_geom_torsion
N5 Gd1 O1 C38 -132.1(5)
N4 Gd1 O1 C38 -15.3(5)
N2 Gd1 O1 C38 55.6(5)
O2 Gd1 O1 C38 -162.2(6)
N1 Gd1 O1 C38 101.2(5)
N3 Gd1 O1 C38 -68.6(5)
C1 Gd1 O1 C38 75.4(5)
C2 Gd1 O1 C38 -42.3(5)
N5 Gd1 O1 C36 8.0(6)
N4 Gd1 O1 C36 124.8(5)
N2 Gd1 O1 C36 -164.3(4)
O2 Gd1 O1 C36 -22.1(4)
N1 Gd1 O1 C36 -118.7(5)
N3 Gd1 O1 C36 71.4(5)
C1 Gd1 O1 C36 -144.5(5)
C2 Gd1 O1 C36 97.8(5)
N5 Gd1 O2 C37 -169.2(5)
N4 Gd1 O2 C37 -61.4(6)
N2 Gd1 O2 C37 85.1(6)
N1 Gd1 O2 C37 71.6(5)
O1 Gd1 O2 C37 -5.7(5)
N3 Gd1 O2 C37 -83.5(5)
C1 Gd1 O2 C37 70.0(5)
C2 Gd1 O2 C37 -77.8(5)
N5 Gd1 O2 C39 25.1(5)
N4 Gd1 O2 C39 132.9(5)
N2 Gd1 O2 C39 -80.6(6)
N1 Gd1 O2 C39 -94.1(5)
O1 Gd1 O2 C39 -171.4(5)
N3 Gd1 O2 C39 110.8(5)
C1 Gd1 O2 C39 -95.7(5)
C2 Gd1 O2 C39 116.5(5)
C20 Si1 N1 C1 -153.5(6)
C19 Si1 N1 C1 87.7(6)
C18 Si1 N1 C1 -35.6(7)
C20 Si1 N1 Gd1 51.7(5)
C19 Si1 N1 Gd1 -67.1(5)
C18 Si1 N1 Gd1 169.6(5)
N5 Gd1 N1 C1 97.1(4)
N4 Gd1 N1 C1 -29.6(4)
N2 Gd1 N1 C1 12.3(3)
O2 Gd1 N1 C1 -177.1(4)
O1 Gd1 N1 C1 -114.0(4)
N3 Gd1 N1 C1 -89.8(5)
C2 Gd1 N1 C1 -44.1(5)
N5 Gd1 N1 Si1 -102.5(5)
N4 Gd1 N1 Si1 130.8(5)
N2 Gd1 N1 Si1 172.7(5)
O2 Gd1 N1 Si1 -16.6(5)
O1 Gd1 N1 Si1 46.4(4)
N3 Gd1 N1 Si1 70.6(6)
C1 Gd1 N1 Si1 160.4(7)
C2 Gd1 N1 Si1 116.3(5)
N5 Gd1 N2 C1 -129.6(4)
N4 Gd1 N2 C1 128.5(4)
O2 Gd1 N2 C1 -29.0(5)
N1 Gd1 N2 C1 -12.5(3)
O1 Gd1 N2 C1 45.9(4)
N3 Gd1 N2 C1 136.8(4)
C2 Gd1 N2 C1 135.3(4)
N5 Gd1 N2 C3 84(3)
N4 Gd1 N2 C3 -18(3)
O2 Gd1 N2 C3 -175(3)
N1 Gd1 N2 C3 -159(3)
O1 Gd1 N2 C3 -100(3)
N3 Gd1 N2 C3 -9(3)
C1 Gd1 N2 C3 -146(3)
C2 Gd1 N2 C3 -11(3)
N5 Gd1 N2 C3' 84(3)
N4 Gd1 N2 C3' -18(3)
O2 Gd1 N2 C3' -175(3)
N1 Gd1 N2 C3' -159(3)
O1 Gd1 N2 C3' -100(3)
N3 Gd1 N2 C3' -9(3)
C1 Gd1 N2 C3' -146(3)
C2 Gd1 N2 C3' -11(3)
C23 Si2 N3 C2 164.3(6)
C21 Si2 N3 C2 47.2(7)
C22 Si2 N3 C2 -75.8(7)
C23 Si2 N3 Gd1 -11.5(6)
C21 Si2 N3 Gd1 -128.6(5)
C22 Si2 N3 Gd1 108.4(5)
N5 Gd1 N3 C2 -105.3(4)
N4 Gd1 N3 C2 6.5(4)
N2 Gd1 N3 C2 -3.3(5)
O2 Gd1 N3 C2 168.7(4)
N1 Gd1 N3 C2 80.7(6)
O1 Gd1 N3 C2 105.0(4)
C1 Gd1 N3 C2 28.8(5)
N5 Gd1 N3 Si2 71.3(5)
N4 Gd1 N3 Si2 -176.8(6)
N2 Gd1 N3 Si2 173.3(4)
O2 Gd1 N3 Si2 -14.7(5)
N1 Gd1 N3 Si2 -102.6(6)
O1 Gd1 N3 Si2 -78.4(5)
C1 Gd1 N3 Si2 -154.6(4)
C2 Gd1 N3 Si2 176.6(8)
N5 Gd1 N4 C2 66.7(5)
N2 Gd1 N4 C2 165.1(6)
O2 Gd1 N4 C2 -34.1(7)
N1 Gd1 N4 C2 -159.7(5)
O1 Gd1 N4 C2 -82.0(5)
N3 Gd1 N4 C2 -6.5(4)
C1 Gd1 N4 C2 -173.3(5)
N5 Gd1 N4 C5' -78.6(17)
N2 Gd1 N4 C5' 19.9(17)
O2 Gd1 N4 C5' -179.4(16)
N1 Gd1 N4 C5' 55.0(17)
O1 Gd1 N4 C5' 132.7(17)
N3 Gd1 N4 C5' -151.8(17)
C1 Gd1 N4 C5' 41.4(17)
C2 Gd1 N4 C5' -145.3(19)
N5 Gd1 N4 C5 -107.6(17)
N2 Gd1 N4 C5 -9.2(17)
O2 Gd1 N4 C5 151.6(16)
N1 Gd1 N4 C5 26.0(18)
O1 Gd1 N4 C5 103.7(17)
N3 Gd1 N4 C5 179.2(18)
C1 Gd1 N4 C5 12.4(17)
C2 Gd1 N4 C5 -174.3(19)
N4 Gd1 N5 C24 133.7(11)
N2 Gd1 N5 C24 58.9(11)
O2 Gd1 N5 C24 -86.9(11)
N1 Gd1 N5 C24 1.9(12)
O1 Gd1 N5 C24 -113.8(11)
N3 Gd1 N5 C24 -175.1(11)
C1 Gd1 N5 C24 34.5(11)
C2 Gd1 N5 C24 158.6(11)
C3 N2 C1 N1 174.0(16)
C3' N2 C1 N1 177.7(14)
Gd1 N2 C1 N1 22.1(6)
C3 N2 C1 C6 -2.6(18)
C3' N2 C1 C6 1.1(16)
Gd1 N2 C1 C6 -154.6(5)
C3 N2 C1 Gd1 152.0(17)
C3' N2 C1 Gd1 155.7(15)
Si1 N1 C1 N2 174.7(5)
Gd1 N1 C1 N2 -20.9(6)
Si1 N1 C1 C6 -8.6(9)
Gd1 N1 C1 C6 155.7(5)
Si1 N1 C1 Gd1 -164.3(6)
N5 Gd1 C1 N2 59.1(4)
N4 Gd1 C1 N2 -48.3(4)
O2 Gd1 C1 N2 161.5(4)
N1 Gd1 C1 N2 158.1(6)
O1 Gd1 C1 N2 -138.1(4)
N3 Gd1 C1 N2 -66.2(5)
C2 Gd1 C1 N2 -51.7(4)
N5 Gd1 C1 N1 -99.0(4)
N4 Gd1 C1 N1 153.6(4)
N2 Gd1 C1 N1 -158.1(6)
O2 Gd1 C1 N1 3.4(4)
O1 Gd1 C1 N1 63.8(4)
N3 Gd1 C1 N1 135.7(4)
C2 Gd1 C1 N1 150.2(3)
N5 Gd1 C1 C6 153.4(12)
N4 Gd1 C1 C6 46.1(12)
N2 Gd1 C1 C6 94.3(13)
O2 Gd1 C1 C6 -104.2(12)
N1 Gd1 C1 C6 -107.6(13)
O1 Gd1 C1 C6 -43.8(12)
N3 Gd1 C1 C6 28.2(14)
C2 Gd1 C1 C6 42.6(13)
Si2 N3 C2 N4 171.9(6)
Gd1 N3 C2 N4 -10.6(7)
Si2 N3 C2 C12 -7.9(10)
Gd1 N3 C2 C12 169.6(6)
Si2 N3 C2 Gd1 -177.5(6)
C5' N4 C2 N3 164.5(15)
C5 N4 C2 N3 -173.1(14)
Gd1 N4 C2 N3 11.7(8)
C5' N4 C2 C12 -15.7(17)
C5 N4 C2 C12 6.7(17)
Gd1 N4 C2 C12 -168.5(6)
C5' N4 C2 Gd1 152.8(16)
C5 N4 C2 Gd1 175.3(16)
N5 Gd1 C2 N3 74.4(4)
N4 Gd1 C2 N3 -168.4(8)
N2 Gd1 C2 N3 177.3(4)
O2 Gd1 C2 N3 -12.4(5)
N1 Gd1 C2 N3 -138.8(4)
O1 Gd1 C2 N3 -71.3(4)
C1 Gd1 C2 N3 -160.8(4)
N5 Gd1 C2 N4 -117.3(5)
N2 Gd1 C2 N4 -14.3(6)
O2 Gd1 C2 N4 155.9(5)
N1 Gd1 C2 N4 29.6(7)
O1 Gd1 C2 N4 97.0(5)
N3 Gd1 C2 N4 168.4(8)
C1 Gd1 C2 N4 7.6(6)
N5 Gd1 C2 C12 -52(3)
N4 Gd1 C2 C12 65(2)
N2 Gd1 C2 C12 51(3)
O2 Gd1 C2 C12 -139(2)
N1 Gd1 C2 C12 95(3)
O1 Gd1 C2 C12 162(3)
N3 Gd1 C2 C12 -127(3)
C1 Gd1 C2 C12 73(3)
C1 N2 C3 C4 -142(2)
Gd1 N2 C3 C4 -4(5)
C1 N2 C3' C4' -102(2)
Gd1 N2 C3' C4' 39(5)
N2 C3 C4 C5 60(4)
N2 C3' C4' C5' -58(3)
C2 N4 C5 C4 -121.6(16)
C5' N4 C5 C4 -44(5)
Gd1 N4 C5 C4 52(3)
C3 C4 C5 N4 -78(2)
C2 N4 C5' C4' 173.8(15)
C5 N4 C5' C4' 60(5)
Gd1 N4 C5' C4' -46(3)
C3' C4' C5' N4 63(3)
N2 C1 C6 C11 -80.3(9)
N1 C1 C6 C11 103.2(8)
Gd1 C1 C6 C11 -161.2(10)
N2 C1 C6 C7 97.8(8)
N1 C1 C6 C7 -78.7(9)
Gd1 C1 C6 C7 16.9(16)
C11 C6 C7 C8 -0.9(12)
C1 C6 C7 C8 -179.1(8)
C6 C7 C8 C9 -2.1(14)
C7 C8 C9 C10 2.1(15)
C8 C9 C10 C11 0.8(15)
C7 C6 C11 C10 3.8(12)
C1 C6 C11 C10 -178.1(7)
C9 C10 C11 C6 -3.8(13)
N3 C2 C12 C17 -94.8(9)
N4 C2 C12 C17 85.4(10)
Gd1 C2 C12 C17 27(3)
N3 C2 C12 C13 87.0(9)
N4 C2 C12 C13 -92.8(9)
Gd1 C2 C12 C13 -151(2)
C17 C12 C13 C14 2.1(11)
C2 C12 C13 C14 -179.7(7)
C12 C13 C14 C15 -0.9(12)
C13 C14 C15 C16 -0.1(14)
C14 C15 C16 C17 -0.1(14)
C13 C12 C17 C16 -2.4(12)
C2 C12 C17 C16 179.4(7)
C15 C16 C17 C12 1.4(13)
Gd1 N5 C24 C29 -1.1(14)
Gd1 N5 C24 C25 178.8(8)
N5 C24 C25 C26 179.2(6)
C29 C24 C25 C26 -0.9(9)
N5 C24 C25 C30 1.3(9)
C29 C24 C25 C30 -178.8(6)
C24 C25 C26 C27 0.3(10)
C30 C25 C26 C27 178.3(7)
C25 C26 C27 C28 -0.7(11)
C26 C27 C28 C29 1.6(11)
N5 C24 C29 C28 -178.4(6)
C25 C24 C29 C28 1.8(9)
N5 C24 C29 C33 -1.8(9)
C25 C24 C29 C33 178.3(6)
C27 C28 C29 C24 -2.1(10)
C27 C28 C29 C33 -178.8(7)
C26 C25 C30 C32 20.4(10)
C24 C25 C30 C32 -161.7(7)
C26 C25 C30 C31 -104.0(7)
C24 C25 C30 C31 73.9(8)
C24 C29 C33 C34 -92.5(8)
C28 C29 C33 C34 84.0(8)
C24 C29 C33 C35 142.7(7)
C28 C29 C33 C35 -40.7(9)
C38 O1 C36 C37 -172.0(6)
Gd1 O1 C36 C37 45.8(7)
C39 O2 C37 C36 -162.7(6)
Gd1 O2 C37 C36 30.0(8)
O1 C36 C37 O2 -47.2(8)
